data_7151055
loop_
_publ_author_name
'Tamm, Matthias'
'Petrovic, Dejan'
'Randoll, S\"oren'
'Beer, Stephan'
'Bannenberg, Thomas'
'Jones, Peter G.'
'Grunenberg, J\"org'

_publ_section_title
;
 Structural and theoretical investigation of
 2-iminoimidazolines--carbene analogues of iminophosphoranes.
;
_journal_issue 3
_journal_name_full 'Organic &amp; biomolecular chemistry'
_journal_page_first 523
_journal_page_last 530
_journal_paper_doi 10.1039/b615418b
_journal_volume 5
_journal_year 2007
_chemical_formula_moiety 'C11 H21 N3'
_chemical_formula_sum 'C11 H21 N3'
_chemical_formula_weight 195.31
_chemical_name_systematic
;
?
;
_space_group_IT_number 9
_symmetry_cell_setting monoclinic
_symmetry_space_group_name_Hall 'C -2yc'
_symmetry_space_group_name_H-M 'C 1 c 1'
_atom_sites_solution_hydrogens geom
_atom_sites_solution_primary direct
_atom_sites_solution_secondary difmap
_audit_creation_method SHELXL-97
_cell_angle_alpha 90
_cell_angle_beta 92.2557(8)
_cell_angle_gamma 90
_cell_formula_units_Z 4
_cell_length_a 7.5606(2)
_cell_length_b 16.9628(4)
_cell_length_c 9.1745(2)
_cell_measurement_reflns_used 1119
_cell_measurement_temperature 173
_cell_measurement_theta_max 2.40
_cell_measurement_theta_min 25.40
_cell_volume 1175.71(5)
_computing_cell_refinement 'DENZO (Nonius, 2001b)'
_computing_data_collection 'Kappa-CCD Control Software (Nonius, 2001a)'
_computing_data_reduction 'DENZO (Nonius, 2001b)'
_computing_molecular_graphics 'PLATON (Spek, 2003)'
_computing_publication_material 'PLATON (Spek, 2003)'
_computing_structure_refinement 'SHELXL97 (Sheldrick, 1998)'
_computing_structure_solution 'SIR92 (Altomare, 1994)'
_diffrn_ambient_temperature 123(2)
_diffrn_detector ' CCD plate '
_diffrn_detector_area_resol_mean 18
_diffrn_measured_fraction_theta_full 1.000
_diffrn_measured_fraction_theta_max 0.999
_diffrn_measurement_device ' \k-geometry diffractometer '
_diffrn_measurement_device_type ' Nonius \k-CCD diffractometer'
_diffrn_measurement_method ' phi- and omega-rotation '
_diffrn_radiation_monochromator graphite
_diffrn_radiation_source 'NONIUS FR 591 rotating anode'
_diffrn_radiation_type 'Mo K\a'
_diffrn_radiation_wavelength 0.71073
_diffrn_reflns_av_R_equivalents 0.0000
_diffrn_reflns_av_sigmaI/netI 0.0179
_diffrn_reflns_limit_h_max 9
_diffrn_reflns_limit_h_min 0
_diffrn_reflns_limit_k_max 20
_diffrn_reflns_limit_k_min 0
_diffrn_reflns_limit_l_max 11
_diffrn_reflns_limit_l_min -11
_diffrn_reflns_number 1080
_diffrn_reflns_theta_full 25.00
_diffrn_reflns_theta_max 25.40
_diffrn_reflns_theta_min 2.40
_diffrn_standards_decay_% 0
_exptl_absorpt_coefficient_mu 0.068
_exptl_absorpt_correction_T_max 0.990
_exptl_absorpt_correction_T_min 0.976
_exptl_absorpt_correction_type multi-scan
_exptl_crystal_colour colourless
_exptl_crystal_density_diffrn 1.103
_exptl_crystal_density_meas ?
_exptl_crystal_density_method none
_exptl_crystal_description fragment
_exptl_crystal_F_000 432
_exptl_crystal_size_max 0.360
_exptl_crystal_size_mid 0.180
_exptl_crystal_size_min 0.150
_refine_diff_density_max 0.092
_refine_diff_density_min -0.156
_refine_diff_density_rms 0.028
_refine_ls_extinction_method none
_refine_ls_goodness_of_fit_ref 1.104
_refine_ls_hydrogen_treatment refall
_refine_ls_matrix_type full
_refine_ls_number_parameters 211
_refine_ls_number_reflns 1080
_refine_ls_number_restraints 2
_refine_ls_restrained_S_all 1.103
_refine_ls_R_factor_all 0.0326
_refine_ls_R_factor_gt 0.0296
_refine_ls_shift/su_max 0.000
_refine_ls_shift/su_mean 0.000
_refine_ls_structure_factor_coef Fsqd
_refine_ls_weighting_details 'w=1/[\s^2^(Fo^2^)+(Fo^2^)+(0.0346P)^2^+0.2752P] where P=(Fo^2^+2Fc^2^)/3'
_refine_ls_weighting_scheme sigma
_refine_ls_wR_factor_gt 0.0657
_refine_ls_wR_factor_ref 0.0673
_reflns_number_gt 1024
_reflns_number_total 1080
_reflns_threshold_expression >2sigma(I)
_cod_data_source_file b615418b.txt
_cod_data_source_block dpet4
_cod_depositor_comments
;
The following automatic conversions were performed:
'_symmetry_cell_setting' value 'Monoclinic' changed to 'monoclinic'
according to '/home/saulius/struct/CIF-dictionaries/cif_core.dic'
dictionary named 'cif_core.dic' version 2.4.1 from 2010-06-29.

Automatic conversion script
Id: cif_fix_enum 1527 2010-12-29 10:47:43Z saulius 

The following automatic conversions were performed:

'_exptl_crystal_density_meas' value 'none' was changed to '?' - the
value is perceived as not measured.

Automatic conversion script
Id: cif_fix_values 3008 2015-01-20 13:52:24Z robertas 
;
_cod_original_sg_symbol_H-M 'C c'
_cod_database_code 7151055

loop_
_symmetry_equiv_pos_site_id
_symmetry_equiv_pos_as_xyz
1 x,y,z
2 x,-y,1/2+z
3 1/2+x,1/2+y,z
4 1/2+x,1/2-y,1/2+z

loop_
_atom_site_aniso_label
_atom_site_aniso_U_11
_atom_site_aniso_U_22
_atom_site_aniso_U_33
_atom_site_aniso_U_23
_atom_site_aniso_U_13
_atom_site_aniso_U_12
N1 0.0323(11) 0.0466(12) 0.0418(10) -0.0112(9) -0.0031(8) 0.0089(9)
N2 0.0283(9) 0.0331(9) 0.0316(9) -0.0051(7) -0.0003(7) 0.0028(7)
N3 0.0327(9) 0.0353(9) 0.0308(9) -0.0060(8) -0.0028(7) 0.0039(7)
C1 0.0325(11) 0.0331(11) 0.0279(10) -0.0020(9) 0.0004(8) 0.0000(9)
C2 0.0297(11) 0.0325(11) 0.0310(10) 0.0042(9) 0.0022(8) 0.0002(8)
C3 0.0296(11) 0.0300(11) 0.0327(11) 0.0070(9) -0.0005(8) -0.0003(8)
C4 0.0373(12) 0.0337(11) 0.0344(11) -0.0092(9) 0.0002(9) 0.0023(10)
C5 0.0409(14) 0.0394(13) 0.0452(14) -0.0033(12) -0.0036(11) -0.0069(11)
C6 0.0563(16) 0.0503(15) 0.0320(13) -0.0052(11) 0.0034(10) -0.0093(13)
C7 0.0369(14) 0.0456(14) 0.0523(15) -0.0033(12) 0.0036(11) 0.0110(10)
C8 0.0365(13) 0.0409(14) 0.0466(14) 0.0030(11) -0.0113(11) -0.0021(11)
C9 0.0396(13) 0.0348(12) 0.0317(11) -0.0067(9) -0.0010(10) 0.0006(9)
C10 0.0502(15) 0.0356(13) 0.0482(14) -0.0011(11) -0.0014(12) 0.0027(11)
C11 0.0610(17) 0.0500(15) 0.0331(12) -0.0063(12) 0.0105(12) -0.0015(12)

loop_
_atom_site_label
_atom_site_type_symbol
_atom_site_thermal_displace_type
_atom_site_fract_x
_atom_site_fract_y
_atom_site_fract_z
_atom_site_occupancy
_atom_site_U_iso_or_equiv
_atom_site_calc_flag
_atom_site_refinement_flags
N1 N Uani -0.2111(2) 0.15921(12) 0.6974(2) 1.000 0.0404(6) . .
N2 N Uani 0.0396(2) 0.07790(11) 0.66868(18) 1.000 0.0310(5) . .
N3 N Uani 0.0702(2) 0.17087(10) 0.8354(2) 1.000 0.0330(5) . .
C1 C Uani -0.0498(3) 0.13940(12) 0.7327(2) 1.000 0.0312(6) . .
C2 C Uani 0.2163(3) 0.07642(12) 0.7244(2) 1.000 0.0310(6) . .
C3 C Uani 0.2344(3) 0.13237(12) 0.8263(2) 1.000 0.0308(6) . .
C4 C Uani -0.0159(3) 0.04122(13) 0.5285(2) 1.000 0.0352(7) . .
C5 C Uani -0.1979(3) 0.00410(16) 0.5292(3) 1.000 0.0420(8) . .
C6 C Uani -0.0008(4) 0.10018(16) 0.4051(3) 1.000 0.0462(8) . .
C7 C Uani 0.3480(3) 0.01775(16) 0.6744(3) 1.000 0.0449(8) . .
C8 C Uani 0.3924(3) 0.15478(16) 0.9195(3) 1.000 0.0417(8) . .
C9 C Uani 0.0390(3) 0.24025(13) 0.9276(2) 1.000 0.0354(7) . .
C10 C Uani 0.0038(4) 0.31413(15) 0.8375(3) 1.000 0.0448(8) . .
C11 C Uani -0.1025(4) 0.22478(18) 1.0379(3) 1.000 0.0478(9) . .
H1 H Uiso -0.246(4) 0.2011(18) 0.755(3) 1.000 0.046(7) . .
H4 H Uiso 0.066(3) -0.0018(15) 0.516(3) 1.000 0.033(6) . .
H9 H Uiso 0.154(4) 0.2496(16) 0.989(3) 1.000 0.043(7) . .
H51 H Uiso -0.216(4) -0.0344(17) 0.611(3) 1.000 0.053(7) . .
H52 H Uiso -0.214(4) -0.0272(17) 0.437(3) 1.000 0.055(8) . .
H53 H Uiso -0.293(4) 0.0450(17) 0.531(3) 1.000 0.050(7) . .
H61 H Uiso 0.120(5) 0.1239(19) 0.411(4) 1.000 0.069(9) . .
H62 H Uiso -0.083(4) 0.146(2) 0.420(4) 1.000 0.070(9) . .
H63 H Uiso -0.027(4) 0.0744(15) 0.316(3) 1.000 0.053(7) . .
H71 H Uiso 0.364(4) 0.0175(17) 0.567(3) 1.000 0.055(8) . .
H72 H Uiso 0.309(4) -0.0410(19) 0.695(3) 1.000 0.062(8) . .
H73 H Uiso 0.461(4) 0.0270(16) 0.727(3) 1.000 0.059(8) . .
H81 H Uiso 0.489(4) 0.1185(18) 0.901(4) 1.000 0.066(9) . .
H82 H Uiso 0.374(4) 0.1474(17) 1.027(3) 1.000 0.052(8) . .
H83 H Uiso 0.425(4) 0.209(2) 0.903(3) 1.000 0.059(8) . .
H101 H Uiso -0.109(5) 0.3106(18) 0.783(3) 1.000 0.064(9) . .
H102 H Uiso 0.107(5) 0.3257(16) 0.766(4) 1.000 0.066(9) . .
H103 H Uiso 0.005(4) 0.3591(19) 0.898(3) 1.000 0.054(8) . .
H111 H Uiso -0.071(4) 0.180(2) 1.098(4) 1.000 0.067(9) . .
H112 H Uiso -0.226(5) 0.2150(18) 0.990(3) 1.000 0.063(9) . .
H113 H Uiso -0.113(4) 0.2695(19) 1.100(3) 1.000 0.057(8) . .

loop_
_atom_type_symbol
_atom_type_description
_atom_type_scat_dispersion_real
_atom_type_scat_dispersion_imag
_atom_type_scat_source
N N 0.0061 0.0033 'International Tables Vol C Tables 4.2.6.8 and 6.1.1.4'
H H 0.0000 0.0000 'International Tables Vol C Tables 4.2.6.8 and 6.1.1.4'
C C 0.0033 0.0016 'International Tables Vol C Tables 4.2.6.8 and 6.1.1.4'

loop_
_geom_angle_atom_site_label_1
_geom_angle_atom_site_label_2
_geom_angle_atom_site_label_3
_geom_angle
_geom_angle_site_symmetry_1
_geom_angle_site_symmetry_2
_geom_angle_site_symmetry_3
_geom_angle_publ_flag
C1 N2 C2 109.28(17) . . . yes
C1 N2 C4 124.08(17) . . . yes
C2 N2 C4 122.75(16) . . . yes
C1 N3 C3 109.60(17) . . . yes
C1 N3 C9 125.54(17) . . . yes
C3 N3 C9 124.46(17) . . . yes
C1 N1 H1 110.0(18) . . . no
N1 C1 N3 130.86(19) . . . yes
N2 C1 N3 105.09(17) . . . yes
N1 C1 N2 124.05(18) . . . yes
N2 C2 C3 108.08(19) . . . yes
N2 C2 C7 122.26(18) . . . yes
C3 C2 C7 129.6(2) . . . no
N3 C3 C2 107.75(19) . . . yes
N3 C3 C8 122.42(18) . . . yes
C2 C3 C8 129.8(2) . . . no
N2 C4 C6 110.19(19) . . . yes
C5 C4 C6 111.9(2) . . . no
N2 C4 C5 113.54(18) . . . yes
N3 C9 C11 112.09(19) . . . yes
C10 C9 C11 113.0(2) . . . no
N3 C9 C10 112.03(17) . . . yes
N2 C4 H4 105.1(16) . . . no
C5 C4 H4 105.9(14) . . . no
C6 C4 H4 110.0(16) . . . no
C4 C5 H51 115.0(17) . . . no
C4 C5 H52 107.3(17) . . . no
C4 C5 H53 111.5(17) . . . no
H51 C5 H52 106(2) . . . no
H51 C5 H53 109(2) . . . no
H52 C5 H53 109(2) . . . no
C4 C6 H61 109(2) . . . no
C4 C6 H62 110(2) . . . no
C4 C6 H63 108.8(16) . . . no
H61 C6 H62 105(3) . . . no
H61 C6 H63 113(3) . . . no
H62 C6 H63 112(3) . . . no
C2 C7 H71 114.5(17) . . . no
C2 C7 H72 112.3(17) . . . no
C2 C7 H73 108.8(16) . . . no
H71 C7 H72 103(2) . . . no
H71 C7 H73 111(2) . . . no
H72 C7 H73 108(2) . . . no
C3 C8 H81 109(2) . . . no
C3 C8 H82 113.0(17) . . . no
C3 C8 H83 110.9(17) . . . no
H81 C8 H82 103(3) . . . no
H81 C8 H83 112(3) . . . no
H82 C8 H83 109(2) . . . no
N3 C9 H9 106.6(15) . . . no
C10 C9 H9 107.3(15) . . . no
C11 C9 H9 105.3(16) . . . no
C9 C10 H101 111.1(18) . . . no
C9 C10 H102 111.9(17) . . . no
C9 C10 H103 110.5(18) . . . no
H101 C10 H102 110(3) . . . no
H101 C10 H103 110(3) . . . no
H102 C10 H103 103(2) . . . no
C9 C11 H111 110.6(19) . . . no
C9 C11 H112 113.1(17) . . . no
C9 C11 H113 109.7(18) . . . no
H111 C11 H112 109(3) . . . no
H111 C11 H113 108(3) . . . no
H112 C11 H113 107(3) . . . no

loop_
_geom_bond_atom_site_label_1
_geom_bond_atom_site_label_2
_geom_bond_distance
_geom_bond_site_symmetry_1
_geom_bond_site_symmetry_2
_geom_bond_publ_flag
N1 C1 1.294(3) . . yes
N2 C1 1.386(3) . . yes
N2 C2 1.412(3) . . yes
N2 C4 1.475(3) . . yes
N3 C1 1.389(3) . . yes
N3 C3 1.408(3) . . yes
N3 C9 1.474(3) . . yes
N1 H1 0.93(3) . . no
C2 C7 1.493(3) . . no
C2 C3 1.335(3) . . no
C3 C8 1.491(3) . . no
C4 C5 1.514(3) . . no
C4 C6 1.518(3) . . no
C9 C10 1.519(3) . . no
C9 C11 1.524(4) . . no
C4 H4 0.97(2) . . no
C5 H51 1.01(3) . . no
C5 H52 1.00(3) . . no
C5 H53 1.00(3) . . no
C6 H61 1.00(4) . . no
C6 H62 1.01(3) . . no
C6 H63 0.94(3) . . no
C7 H71 1.00(3) . . no
C7 H72 1.06(3) . . no
C7 H73 0.98(3) . . no
C8 H81 0.98(3) . . no
C8 H82 1.01(3) . . no
C8 H83 0.97(3) . . no
C9 H9 1.03(3) . . no
C10 H101 0.97(4) . . no
C10 H102 1.06(4) . . no
C10 H103 0.94(3) . . no
C11 H111 0.96(3) . . no
C11 H112 1.03(4) . . no
C11 H113 0.95(3) . . no

loop_
_cod_related_entry_id
_cod_related_entry_database
_cod_related_entry_code
1 ChemSpider 17262920
